data_7210428
loop_
_publ_author_name
'Yan, Yan'
'Chen, Jia-Mei'
'Lu, Tong-Bu'

_publ_section_title
;
 Simultaneously enhancing the solubility and permeability of acyclovir by
 crystal engineering approach
;
_journal_issue 33
_journal_name_full CrystEngComm
_journal_page_first 6457
_journal_paper_doi 10.1039/c3ce41017j
_journal_volume 15
_journal_year 2013
_chemical_formula_sum 'C13 H19 N5 O7'
_chemical_formula_weight 357.33
_chemical_name_systematic
;
?
;
_space_group_IT_number 2
_symmetry_cell_setting triclinic
_symmetry_space_group_name_Hall '-P 1'
_symmetry_space_group_name_H-M 'P -1'
_atom_sites_solution_hydrogens geom
_atom_sites_solution_primary direct
_atom_sites_solution_secondary difmap
_audit_creation_method SHELXL-97
_cell_angle_alpha 70.210(9)
_cell_angle_beta 86.985(9)
_cell_angle_gamma 80.948(9)
_cell_formula_units_Z 2
_cell_length_a 8.1849(10)
_cell_length_b 8.8476(9)
_cell_length_c 11.6567(12)
_cell_measurement_reflns_used 2285
_cell_measurement_temperature 150(2)
_cell_measurement_theta_max 66.7638
_cell_measurement_theta_min 4.0271
_cell_volume 784.39(16)
_computing_cell_refinement
;
CrysAlisPro, Agilent Technologies,
Version 1.171.35.15 (release 03-08-2011 CrysAlis171 .NET)
(compiled Aug 3 2011,13:03:54)
;
_computing_data_collection
;
CrysAlisPro, Agilent Technologies,
Version 1.171.35.15 (release 03-08-2011 CrysAlis171 .NET)
(compiled Aug 3 2011,13:03:54)
;
_computing_data_reduction
;
CrysAlisPro, Agilent Technologies,
Version 1.171.35.15 (release 03-08-2011 CrysAlis171 .NET)
(compiled Aug 3 2011,13:03:54)
;
_computing_structure_refinement 'SHELXL-97 (Sheldrick, 1997)'
_computing_structure_solution 'SHELXS-97 (Sheldrick, 1990)'
_diffrn_ambient_temperature 150(2)
_diffrn_measured_fraction_theta_full 0.969
_diffrn_measured_fraction_theta_max 0.969
_diffrn_radiation_monochromator graphite
_diffrn_radiation_source 'fine-focus sealed tube'
_diffrn_radiation_type CuK\a
_diffrn_radiation_wavelength 1.54178
_diffrn_reflns_av_R_equivalents 0.0234
_diffrn_reflns_av_sigmaI/netI 0.0324
_diffrn_reflns_limit_h_max 9
_diffrn_reflns_limit_h_min -9
_diffrn_reflns_limit_k_max 10
_diffrn_reflns_limit_k_min -7
_diffrn_reflns_limit_l_max 13
_diffrn_reflns_limit_l_min -13
_diffrn_reflns_number 4671
_diffrn_reflns_theta_full 66.87
_diffrn_reflns_theta_max 66.87
_diffrn_reflns_theta_min 4.03
_exptl_absorpt_coefficient_mu 1.064
_exptl_absorpt_correction_T_max 0.9894
_exptl_absorpt_correction_T_min 0.9688
_exptl_absorpt_correction_type multi-scan
_exptl_crystal_colour colorless
_exptl_crystal_density_diffrn 1.513
_exptl_crystal_density_method 'not measured'
_exptl_crystal_description sheep
_exptl_crystal_F_000 376
_exptl_crystal_size_max 0.03
_exptl_crystal_size_mid 0.03
_exptl_crystal_size_min 0.01
_refine_diff_density_max 0.163
_refine_diff_density_min -0.243
_refine_diff_density_rms 0.048
_refine_ls_extinction_method none
_refine_ls_goodness_of_fit_ref 1.034
_refine_ls_hydrogen_treatment mixed
_refine_ls_matrix_type full
_refine_ls_number_parameters 302
_refine_ls_number_reflns 2711
_refine_ls_number_restraints 0
_refine_ls_restrained_S_all 1.034
_refine_ls_R_factor_all 0.0442
_refine_ls_R_factor_gt 0.0366
_refine_ls_shift/su_max 0.001
_refine_ls_shift/su_mean 0.000
_refine_ls_structure_factor_coef Fsqd
_refine_ls_weighting_details 'calc w=1/[\s^2^(Fo^2^)+(0.0579P)^2^+0.1282P] where P=(Fo^2^+2Fc^2^)/3'
_refine_ls_weighting_scheme calc
_refine_ls_wR_factor_gt 0.0947
_refine_ls_wR_factor_ref 0.1011
_reflns_number_gt 2318
_reflns_number_total 2711
_reflns_threshold_expression >2sigma(I)
_cod_data_source_file c3ce41017j.txt
_cod_data_source_block exp_1034
_cod_depositor_comments
;
The following automatic conversions were performed:

'_symmetry_cell_setting' value 'Triclinic' changed to 'triclinic'
according to /home/saulius/struct/CIF-dictionaries/cif_core.dic
dictionary named 'cif_core.dic' version 2.4.2 from 2011-04-26.

Automatic conversion script
Id: cif_fix_values 1891 2012-01-12 08:04:46Z andrius 
;
_cod_original_cell_volume 784.39(15)
_cod_original_sg_symbol_H-M 'P-1 '
_cod_database_code 7210428

loop_
_symmetry_equiv_pos_as_xyz
'x, y, z'
'-x, -y, -z'

loop_
_atom_site_label
_atom_site_type_symbol
_atom_site_fract_x
_atom_site_fract_y
_atom_site_fract_z
_atom_site_U_iso_or_equiv
_atom_site_adp_type
_atom_site_occupancy
_atom_site_symmetry_multiplicity
_atom_site_calc_flag
O2 O 0.22387(15) 0.84145(15) 0.84944(11) 0.0335(3) Uani 1 1 d
O3 O 0.05616(15) 0.70797(15) 0.45269(11) 0.0330(3) Uani 1 1 d
O1 O 0.47574(15) 0.71931(16) 0.91984(11) 0.0328(3) Uani 1 1 d
O4 O 0.25613(18) 0.54245(19) 0.40034(14) 0.0468(4) Uani 1 1 d
C4 C 0.3508(2) 0.7521(2) 0.84398(15) 0.0251(4) Uani 1 1 d
C5 C 0.3130(2) 0.6170(2) 0.56581(16) 0.0276(4) Uani 1 1 d
C6 C 0.2510(2) 0.7010(2) 0.65676(15) 0.0279(4) Uani 1 1 d
C10 C 0.1936(2) 0.6284(2) 0.46841(15) 0.0266(4) Uani 1 1 d
C11 C 0.3847(2) 0.6655(2) 0.75230(16) 0.0282(4) Uani 1 1 d
H6B H 0.148(3) 0.660(3) 0.695(2) 0.038(5) Uiso 1 1 d
H5A H 0.412(3) 0.656(3) 0.525(2) 0.045(6) Uiso 1 1 d
H11A H 0.486(3) 0.691(2) 0.7135(19) 0.034(5) Uiso 1 1 d
H5B H 0.351(3) 0.500(3) 0.607(2) 0.041(6) Uiso 1 1 d
H6A H 0.227(3) 0.822(3) 0.613(2) 0.044(6) Uiso 1 1 d
H11B H 0.402(3) 0.549(3) 0.800(2) 0.040(6) Uiso 1 1 d
H1O H 0.453(3) 0.769(3) 0.978(2) 0.054(7) Uiso 1 1 d
H4O H 0.185(4) 0.552(4) 0.336(3) 0.073(9) Uiso 1 1 d
O6 O 0.17378(14) 1.22188(14) 1.25470(10) 0.0287(3) Uani 1 1 d
O7 O 0.78692(16) 0.71979(16) 1.14770(11) 0.0359(3) Uani 1 1 d
N1 N 0.74302(18) 0.79878(17) 1.31607(12) 0.0256(3) Uani 1 1 d
N3 N 0.49153(17) 0.94121(16) 1.36345(12) 0.0248(3) Uani 1 1 d
C1 C 0.5214(2) 0.8501(2) 1.18497(14) 0.0258(4) Uani 1 1 d
N5 N 0.41748(18) 0.85544(18) 1.09258(13) 0.0297(3) Uani 1 1 d
O5 O 0.08353(17) 1.55827(17) 1.22058(12) 0.0393(3) Uani 1 1 d
C2 C 0.4370(2) 0.92469(19) 1.26133(15) 0.0239(3) Uani 1 1 d
N2 N 0.7176(2) 0.87069(19) 1.49020(13) 0.0300(3) Uani 1 1 d
N4 N 0.27915(17) 0.97837(17) 1.21516(13) 0.0267(3) Uani 1 1 d
C3 C 0.6475(2) 0.87146(19) 1.38938(14) 0.0238(3) Uani 1 1 d
C7 C 0.1751(2) 1.4991(2) 1.13311(17) 0.0314(4) Uani 1 1 d
C8 C 0.1343(2) 1.3383(2) 1.13577(15) 0.0286(4) Uani 1 1 d
C9 C 0.6903(2) 0.7847(2) 1.20884(15) 0.0261(4) Uani 1 1 d
C12 C 0.1436(2) 1.0653(2) 1.26664(17) 0.0298(4) Uani 1 1 d
C13 C 0.2756(2) 0.9326(2) 1.11402(16) 0.0295(4) Uani 1 1 d
H12C H 0.138(2) 1.005(2) 1.3576(18) 0.026(5) Uiso 1 1 d
H12D H 0.040(3) 1.066(2) 1.2246(17) 0.027(5) Uiso 1 1 d
H8B H 0.202(3) 1.307(2) 1.0695(19) 0.034(5) Uiso 1 1 d
H8A H 0.010(3) 1.347(2) 1.1190(19) 0.036(5) Uiso 1 1 d
H13A H 0.174(3) 0.956(2) 1.0638(19) 0.033(5) Uiso 1 1 d
H7B H 0.293(3) 1.486(2) 1.1523(19) 0.034(5) Uiso 1 1 d
H2N H 0.813(3) 0.813(3) 1.514(2) 0.038(6) Uiso 1 1 d
H7A H 0.154(3) 1.582(3) 1.047(2) 0.040(6) Uiso 1 1 d
H1N H 0.852(3) 0.762(2) 1.3374(19) 0.033(5) Uiso 1 1 d
H3N H 0.654(3) 0.914(3) 1.538(2) 0.035(5) Uiso 1 1 d
H5O H -0.013(4) 1.616(3) 1.195(3) 0.065(8) Uiso 1 1 d

loop_
_atom_site_aniso_label
_atom_site_aniso_U_11
_atom_site_aniso_U_22
_atom_site_aniso_U_33
_atom_site_aniso_U_23
_atom_site_aniso_U_13
_atom_site_aniso_U_12
O2 0.0229(6) 0.0439(7) 0.0377(7) -0.0212(6) -0.0073(5) 0.0029(5)
O3 0.0257(6) 0.0424(7) 0.0339(6) -0.0199(5) -0.0082(5) 0.0052(5)
O1 0.0251(6) 0.0465(7) 0.0325(7) -0.0234(6) -0.0088(5) 0.0034(5)
O4 0.0378(8) 0.0663(9) 0.0464(8) -0.0405(7) -0.0194(7) 0.0176(7)
C4 0.0216(8) 0.0299(8) 0.0248(8) -0.0094(7) -0.0042(6) -0.0046(7)
C5 0.0251(9) 0.0320(9) 0.0273(8) -0.0126(7) -0.0050(7) -0.0012(7)
C6 0.0244(9) 0.0351(10) 0.0269(8) -0.0145(7) -0.0056(7) -0.0016(7)
C10 0.0259(9) 0.0292(8) 0.0258(8) -0.0114(7) -0.0034(7) -0.0017(7)
C11 0.0248(9) 0.0334(10) 0.0286(9) -0.0136(8) -0.0055(7) -0.0014(7)
O6 0.0281(6) 0.0339(6) 0.0240(6) -0.0124(5) -0.0069(5) 0.0040(5)
O7 0.0292(7) 0.0502(8) 0.0310(6) -0.0233(6) -0.0061(5) 0.0104(6)
N1 0.0210(7) 0.0323(7) 0.0249(7) -0.0134(6) -0.0046(6) 0.0025(6)
N3 0.0231(7) 0.0290(7) 0.0235(7) -0.0122(6) -0.0039(5) 0.0014(6)
C1 0.0245(8) 0.0315(8) 0.0229(8) -0.0119(7) -0.0051(7) -0.0006(7)
N5 0.0278(8) 0.0363(8) 0.0282(7) -0.0163(6) -0.0080(6) 0.0009(6)
O5 0.0345(7) 0.0494(8) 0.0391(7) -0.0281(6) -0.0146(6) 0.0139(6)
C2 0.0210(8) 0.0264(8) 0.0236(8) -0.0085(6) -0.0034(6) -0.0004(6)
N2 0.0261(8) 0.0402(8) 0.0258(7) -0.0181(7) -0.0079(6) 0.0075(7)
N4 0.0200(7) 0.0325(7) 0.0289(7) -0.0136(6) -0.0060(6) 0.0017(6)
C3 0.0254(8) 0.0242(8) 0.0220(8) -0.0088(6) -0.0013(6) -0.0014(6)
C7 0.0244(9) 0.0400(10) 0.0305(9) -0.0154(8) -0.0066(7) 0.0030(7)
C8 0.0242(9) 0.0388(10) 0.0229(8) -0.0128(7) -0.0062(7) 0.0029(7)
C9 0.0258(9) 0.0292(8) 0.0242(8) -0.0122(7) -0.0024(7) 0.0014(7)
C12 0.0214(9) 0.0350(9) 0.0337(9) -0.0146(8) -0.0039(7) 0.0020(7)
C13 0.0258(9) 0.0355(9) 0.0296(8) -0.0144(7) -0.0085(7) -0.0005(7)

loop_
_atom_type_symbol
_atom_type_description
_atom_type_scat_dispersion_real
_atom_type_scat_dispersion_imag
_atom_type_scat_source
C C 0.0181 0.0091 'International Tables Vol C Tables 4.2.6.8 and 6.1.1.4'
H H 0.0000 0.0000 'International Tables Vol C Tables 4.2.6.8 and 6.1.1.4'
N N 0.0311 0.0180 'International Tables Vol C Tables 4.2.6.8 and 6.1.1.4'
O O 0.0492 0.0322 'International Tables Vol C Tables 4.2.6.8 and 6.1.1.4'

loop_
_geom_angle_atom_site_label_1
_geom_angle_atom_site_label_2
_geom_angle_atom_site_label_3
_geom_angle
C4 O1 H1O 112.0(16)
C10 O4 H4O 113.2(18)
O2 C4 O1 123.10(16)
O2 C4 C11 124.88(15)
O1 C4 C11 112.03(14)
C10 C5 C6 116.85(15)
C10 C5 H5A 106.9(14)
C6 C5 H5A 111.3(14)
C10 C5 H5B 106.0(13)
C6 C5 H5B 111.7(13)
H5A C5 H5B 103.0(18)
C5 C6 C11 108.80(14)
C5 C6 H6B 109.2(13)
C11 C6 H6B 110.6(12)
C5 C6 H6A 109.2(13)
C11 C6 H6A 109.6(13)
H6B C6 H6A 109.5(18)
O3 C10 O4 123.28(15)
O3 C10 C5 125.10(15)
O4 C10 C5 111.61(14)
C4 C11 C6 116.22(15)
C4 C11 H11A 107.9(13)
C6 C11 H11A 109.8(13)
C4 C11 H11B 105.6(13)
C6 C11 H11B 109.7(13)
H11A C11 H11B 107.1(18)
C12 O6 C8 113.23(13)
C3 N1 C9 125.48(14)
C3 N1 H1N 117.0(13)
C9 N1 H1N 117.4(13)
C3 N3 C2 112.16(14)
C2 C1 N5 110.19(15)
C2 C1 C9 118.84(15)
N5 C1 C9 130.96(15)
C13 N5 C1 104.63(14)
C7 O5 H5O 114.4(19)
N3 C2 N4 125.20(15)
N3 C2 C1 128.75(15)
N4 C2 C1 106.03(14)
C3 N2 H2N 120.8(15)
C3 N2 H3N 116.4(14)
H2N N2 H3N 122(2)
C13 N4 C2 106.14(14)
C13 N4 C12 128.00(14)
C2 N4 C12 125.86(14)
N3 C3 N2 119.66(15)
N3 C3 N1 123.06(14)
N2 C3 N1 117.29(15)
O5 C7 C8 112.73(15)
O5 C7 H7B 107.4(12)
C8 C7 H7B 108.8(12)
O5 C7 H7A 110.3(13)
C8 C7 H7A 109.2(13)
H7B C7 H7A 108.3(17)
O6 C8 C7 108.38(13)
O6 C8 H8B 111.7(11)
C7 C8 H8B 107.7(12)
O6 C8 H8A 109.0(11)
C7 C8 H8A 110.7(11)
H8B C8 H8A 109.3(17)
O7 C9 N1 120.65(15)
O7 C9 C1 127.79(15)
N1 C9 C1 111.56(14)
O6 C12 N4 111.56(14)
O6 C12 H12C 106.2(11)
N4 C12 H12C 108.3(11)
O6 C12 H12D 112.7(10)
N4 C12 H12D 106.9(11)
H12C C12 H12D 111.1(16)
N5 C13 N4 113.00(15)
N5 C13 H13A 124.7(12)
N4 C13 H13A 122.3(12)

loop_
_geom_bond_atom_site_label_1
_geom_bond_atom_site_label_2
_geom_bond_distance
O2 C4 1.215(2)
O3 C10 1.217(2)
O1 C4 1.319(2)
O1 H1O 0.92(3)
O4 C10 1.309(2)
O4 H4O 0.95(3)
C4 C11 1.504(2)
C5 C10 1.504(2)
C5 C6 1.514(2)
C5 H5A 0.97(2)
C5 H5B 0.99(2)
C6 C11 1.523(2)
C6 H6B 0.99(2)
C6 H6A 1.01(2)
C11 H11A 0.95(2)
C11 H11B 0.98(2)
O6 C12 1.404(2)
O6 C8 1.436(2)
O7 C9 1.240(2)
N1 C3 1.378(2)
N1 C9 1.394(2)
N1 H1N 0.92(2)
N3 C3 1.330(2)
N3 C2 1.353(2)
C1 C2 1.376(2)
C1 N5 1.391(2)
C1 C9 1.415(2)
N5 C13 1.309(2)
O5 C7 1.426(2)
O5 H5O 0.88(3)
C2 N4 1.375(2)
N2 C3 1.332(2)
N2 H2N 0.86(2)
N2 H3N 0.88(2)
N4 C13 1.373(2)
N4 C12 1.468(2)
C7 C8 1.501(3)
C7 H7B 0.98(2)
C7 H7A 1.02(2)
C8 H8B 1.02(2)
C8 H8A 1.03(2)
C12 H12C 1.02(2)
C12 H12D 1.00(2)
C13 H13A 1.00(2)

loop_
_geom_hbond_atom_site_label_D
_geom_hbond_atom_site_label_H
_geom_hbond_atom_site_label_A
_geom_hbond_distance_DH
_geom_hbond_distance_HA
_geom_hbond_distance_DA
_geom_hbond_angle_DHA
_geom_hbond_site_symmetry_A
O1 H1O N5 0.92(3) 1.74(3) 2.6633(19) 177(2) .
O4 H4O O5 0.95(3) 1.59(3) 2.5410(18) 173(3) 1_544
N2 H2N O3 0.86(2) 2.25(2) 2.998(2) 145(2) 1_656
N1 H1N O3 0.92(2) 2.09(2) 2.9437(19) 154.0(18) 1_656
N2 H3N N3 0.88(2) 2.18(2) 3.054(2) 170.5(19) 2_678
O5 H5O O7 0.88(3) 1.76(3) 2.6383(18) 176(3) 1_465

loop_
_geom_torsion_atom_site_label_1
_geom_torsion_atom_site_label_2
_geom_torsion_atom_site_label_3
_geom_torsion_atom_site_label_4
_geom_torsion
C10 C5 C6 C11 176.05(15)
C6 C5 C10 O3 5.0(3)
C6 C5 C10 O4 -175.58(16)
O2 C4 C11 C6 3.0(3)
O1 C4 C11 C6 -177.41(15)
C5 C6 C11 C4 174.55(16)
C2 C1 N5 C13 0.4(2)
C9 C1 N5 C13 -178.84(18)
C3 N3 C2 N4 177.16(15)
C3 N3 C2 C1 -1.1(2)
N5 C1 C2 N3 177.93(16)
C9 C1 C2 N3 -2.7(3)
N5 C1 C2 N4 -0.55(19)
C9 C1 C2 N4 178.83(15)
N3 C2 N4 C13 -178.12(16)
C1 C2 N4 C13 0.43(18)
N3 C2 N4 C12 1.3(3)
C1 C2 N4 C12 179.83(15)
C2 N3 C3 N2 -177.08(15)
C2 N3 C3 N1 3.1(2)
C9 N1 C3 N3 -1.6(3)
C9 N1 C3 N2 178.57(16)
C12 O6 C8 C7 -178.70(14)
O5 C7 C8 O6 -60.52(18)
C3 N1 C9 O7 178.55(16)
C3 N1 C9 C1 -2.1(2)
C2 C1 C9 O7 -176.79(17)
N5 C1 C9 O7 2.4(3)
C2 C1 C9 N1 3.9(2)
N5 C1 C9 N1 -176.85(17)
C8 O6 C12 N4 80.85(17)
C13 N4 C12 O6 -112.39(18)
C2 N4 C12 O6 68.3(2)
C1 N5 C13 N4 -0.2(2)
C2 N4 C13 N5 -0.2(2)
C12 N4 C13 N5 -179.55(16)
